data_2226419
loop_
_publ_author_name
'Zhang, Jie'
'Xu, Wei'

_publ_section_title
;
 <i>catena</i>-Poly[[[(2-phenylacetato-\k<i>O</i>)zinc(II)]bis[\m-4,4'-(disulfanediyl)dipyridine-\k^2^<i>N</i>:<i>N</i>']]
 monohydrate]
;
_journal_coeditor_code ER2078
_journal_issue 7
_journal_name_full 'Acta Crystallographica Section E'
_journal_page_first m788
_journal_page_last m789
_journal_paper_doi 10.1107/S1600536810021331
_journal_volume 66
_journal_year 2010
_chemical_formula_iupac '[Zn (C8 H7 O2)2 (C10 H8 N2 S2)2], H2 O'
_chemical_formula_moiety 'C36 H30 N4 O4 S4 Zn, H2 O'
_chemical_formula_sum 'C36 H32 N4 O5 S4 Zn'
_chemical_formula_weight 794.27
_chemical_name_systematic
;
<i>catena</i>-Poly[[[(2-phenylacetato-\k<i>O</i>)zinc(II)]bis[\m-4,4'-
(disulfanediyl)dipyridine-\k^2^<i>N</i>:<i>N</i>']] monohydrate]
;
_space_group_IT_number 2
_symmetry_cell_setting triclinic
_symmetry_space_group_name_Hall '-P 1'
_symmetry_space_group_name_H-M 'P -1'
_atom_sites_solution_hydrogens geom
_atom_sites_solution_primary direct
_atom_sites_solution_secondary difmap
_audit_creation_method SHELXL-97
_cell_angle_alpha 90.38(3)
_cell_angle_beta 98.88(3)
_cell_angle_gamma 115.89(3)
_cell_formula_units_Z 2
_cell_length_a 9.851(2)
_cell_length_b 11.130(2)
_cell_length_c 18.319(4)
_cell_measurement_reflns_used 16701
_cell_measurement_temperature 295(2)
_cell_measurement_theta_max 27.48
_cell_measurement_theta_min 3.07
_cell_volume 1779.1(8)
_computing_cell_refinement 'RAPID-AUTO (Rigaku, 1998)'
_computing_data_collection 'RAPID-AUTO (Rigaku, 1998)'
_computing_data_reduction 'CrystalStructure (Rigaku/MSC, 2004)'
_computing_molecular_graphics 'SHELXTL (Sheldrick, 2008)'
_computing_publication_material 'SHELXL97 (Sheldrick, 2008)'
_computing_structure_refinement 'SHELXL97 (Sheldrick, 2008)'
_computing_structure_solution 'SHELXS97 (Sheldrick, 2008)'
_diffrn_ambient_temperature 295(2)
_diffrn_detector_area_resol_mean 0
_diffrn_measured_fraction_theta_full 0.962
_diffrn_measured_fraction_theta_max 0.962
_diffrn_measurement_device_type 'Rigaku R-AXIS RAPID'
_diffrn_measurement_method '\w scans'
_diffrn_radiation_monochromator graphite
_diffrn_radiation_source 'fine-focus sealed tube'
_diffrn_radiation_type MoK\a
_diffrn_radiation_wavelength 0.71073
_diffrn_reflns_av_R_equivalents 0.0380
_diffrn_reflns_av_sigmaI/netI 0.0460
_diffrn_reflns_limit_h_max 12
_diffrn_reflns_limit_h_min -12
_diffrn_reflns_limit_k_max 14
_diffrn_reflns_limit_k_min -11
_diffrn_reflns_limit_l_max 23
_diffrn_reflns_limit_l_min -23
_diffrn_reflns_number 16701
_diffrn_reflns_theta_full 27.48
_diffrn_reflns_theta_max 27.48
_diffrn_reflns_theta_min 3.07
_diffrn_standards_decay_% 0
_diffrn_standards_interval_time 0
_diffrn_standards_number 0
_exptl_absorpt_coefficient_mu 0.974
_exptl_absorpt_correction_T_max 0.701
_exptl_absorpt_correction_T_min 0.623
_exptl_absorpt_correction_type multi-scan
_exptl_absorpt_process_details '(ABSCOR; Higashi, 1995)'
_exptl_crystal_colour Colorless
_exptl_crystal_density_diffrn 1.483
_exptl_crystal_density_method 'not measured'
_exptl_crystal_description block
_exptl_crystal_F_000 820
_exptl_crystal_size_max 0.51
_exptl_crystal_size_mid 0.41
_exptl_crystal_size_min 0.36
_refine_diff_density_max 0.434
_refine_diff_density_min -0.340
_refine_ls_extinction_method none
_refine_ls_goodness_of_fit_ref 1.071
_refine_ls_hydrogen_treatment constr
_refine_ls_matrix_type full
_refine_ls_number_parameters 451
_refine_ls_number_reflns 7859
_refine_ls_number_restraints 0
_refine_ls_restrained_S_all 1.071
_refine_ls_R_factor_all 0.0508
_refine_ls_R_factor_gt 0.0349
_refine_ls_shift/su_max 0.001
_refine_ls_shift/su_mean 0.000
_refine_ls_structure_factor_coef Fsqd
_refine_ls_weighting_details 'calc w=1/[\s^2^(Fo^2^)+(0.0395P)^2^+0.3693P] where P=(Fo^2^+2Fc^2^)/3'
_refine_ls_weighting_scheme calc
_refine_ls_wR_factor_gt 0.0840
_refine_ls_wR_factor_ref 0.0923
_reflns_number_gt 6036
_reflns_number_total 7859
_reflns_threshold_expression I>2sigma(I)
_cod_data_source_file er2078.cif
_cod_data_source_block I
_cod_original_cell_volume 1779.0(6)
_cod_original_sg_symbol_Hall '-P 1 '
_cod_database_code 2226419
_cod_database_fobs_code 2226419

loop_
_symmetry_equiv_pos_as_xyz
'x, y, z'
'-x, -y, -z'

loop_
_atom_site_type_symbol
_atom_site_label
_atom_site_fract_x
_atom_site_fract_y
_atom_site_fract_z
_atom_site_U_iso_or_equiv
_atom_site_adp_type
_atom_site_calc_flag
_atom_site_refinement_flags
_atom_site_occupancy
_atom_site_disorder_assembly
_atom_site_disorder_group
Zn Zn 0.42078(3) 0.23364(2) 0.254511(13) 0.03328(8) Uani d . 1 . .
N N1 0.21801(19) 0.10323(18) 0.17515(9) 0.0351(4) Uani d . 1 . .
C C1 0.1234(2) 0.1508(2) 0.14209(11) 0.0353(5) Uani d . 1 . .
H H1A 0.1526 0.2422 0.1492 0.042 Uiso calc R 1 . .
C C2 -0.0162(2) 0.0710(2) 0.09761(12) 0.0355(5) Uani d . 1 . .
H H2A -0.0790 0.1081 0.0755 0.043 Uiso calc R 1 . .
C C3 -0.0604(2) -0.0650(2) 0.08669(11) 0.0336(5) Uani d . 1 . .
C C4 0.0375(3) -0.1155(2) 0.12028(14) 0.0457(6) Uani d . 1 . .
H H4A 0.0115 -0.2064 0.1141 0.055 Uiso calc R 1 . .
C C5 0.1747(3) -0.0276(2) 0.16317(14) 0.0463(6) Uani d . 1 . .
H H5A 0.2407 -0.0617 0.1850 0.056 Uiso calc R 1 . .
S S1 -0.24164(6) -0.16230(6) 0.03032(3) 0.03988(14) Uani d . 1 . .
S S2 -0.24204(6) -0.34128(6) 0.00746(3) 0.04027(14) Uani d . 1 . .
C C6 -0.3406(2) -0.4474(2) 0.07251(11) 0.0344(5) Uani d . 1 . .
C C7 -0.3961(3) -0.4103(2) 0.12877(13) 0.0476(6) Uani d . 1 . .
H H7A -0.3824 -0.3226 0.1357 0.057 Uiso calc R 1 . .
C C8 -0.4725(3) -0.5053(2) 0.17481(13) 0.0466(6) Uani d . 1 . .
H H8A -0.5116 -0.4795 0.2118 0.056 Uiso calc R 1 . .
N N2 -0.4932(2) -0.63104(18) 0.16917(9) 0.0339(4) Uani d . 1 . .
C C9 -0.4425(2) -0.6675(2) 0.11302(12) 0.0377(5) Uani d . 1 . .
H H9A -0.4595 -0.7563 0.1069 0.045 Uiso calc R 1 . .
C C10 -0.3665(2) -0.5801(2) 0.06409(12) 0.0377(5) Uani d . 1 . .
H H10A -0.3330 -0.6094 0.0260 0.045 Uiso calc R 1 . .
N N3 0.61670(19) 0.37405(18) 0.33457(10) 0.0355(4) Uani d . 1 . .
C C11 0.5949(2) 0.4081(2) 0.40060(12) 0.0358(5) Uani d . 1 . .
H H11A 0.4977 0.3640 0.4128 0.043 Uiso calc R 1 . .
C C12 0.7090(2) 0.5050(2) 0.45119(12) 0.0359(5) Uani d . 1 . .
H H12A 0.6889 0.5262 0.4962 0.043 Uiso calc R 1 . .
C C13 0.8547(2) 0.5704(2) 0.43370(11) 0.0335(5) Uani d . 1 . .
C C14 0.8780(2) 0.5378(2) 0.36502(12) 0.0398(5) Uani d . 1 . .
H H14A 0.9735 0.5818 0.3509 0.048 Uiso calc R 1 . .
C C15 0.7571(2) 0.4390(2) 0.31818(12) 0.0415(5) Uani d . 1 . .
H H15A 0.7740 0.4163 0.2726 0.050 Uiso calc R 1 . .
S S3 0.99682(6) 0.69153(6) 0.50235(3) 0.04202(15) Uani d . 1 . .
S S4 1.20007(6) 0.72797(6) 0.47202(3) 0.04384(15) Uani d . 1 . .
C C16 1.2462(2) 0.8675(2) 0.41869(11) 0.0339(5) Uani d . 1 . .
C C17 1.1450(2) 0.9135(2) 0.38416(12) 0.0379(5) Uani d . 1 . .
H H17A 1.0420 0.8714 0.3883 0.046 Uiso calc R 1 . .
C C18 1.2001(2) 1.0225(2) 0.34368(13) 0.0402(5) Uani d . 1 . .
H H18A 1.1317 1.0540 0.3214 0.048 Uiso calc R 1 . .
N N4 1.34608(19) 1.08651(18) 0.33422(10) 0.0357(4) Uani d . 1 . .
C C19 1.4430(2) 1.0421(2) 0.36901(12) 0.0393(5) Uani d . 1 . .
H H19A 1.5457 1.0869 0.3644 0.047 Uiso calc R 1 . .
C C20 1.3994(2) 0.9344(2) 0.41103(12) 0.0381(5) Uani d . 1 . .
H H20A 1.4707 0.9066 0.4339 0.046 Uiso calc R 1 . .
O O1 0.29666(17) 0.33877(16) 0.27800(8) 0.0414(4) Uani d . 1 . .
O O2 0.2410(2) 0.3097(2) 0.39220(9) 0.0544(5) Uani d . 1 . .
C C21 0.2319(3) 0.3518(2) 0.33031(13) 0.0389(5) Uani d . 1 . .
C C22 0.1335(4) 0.4250(4) 0.31603(16) 0.0678(9) Uani d . 1 . .
H H22A 0.0295 0.3630 0.3204 0.081 Uiso calc R 1 . .
H H22B 0.1692 0.4966 0.3551 0.081 Uiso calc R 1 . .
C C23 0.1282(3) 0.4843(3) 0.24333(15) 0.0494(6) Uani d . 1 . .
C C24 0.2307(3) 0.6123(3) 0.23429(19) 0.0666(8) Uani d . 1 . .
H H24A 0.3012 0.6656 0.2750 0.080 Uiso calc R 1 . .
C C25 0.2315(5) 0.6642(4) 0.1657(2) 0.0866(11) Uani d . 1 . .
H H25A 0.3032 0.7509 0.1605 0.104 Uiso calc R 1 . .
C C26 0.1280(6) 0.5887(6) 0.1063(2) 0.0942(13) Uani d . 1 . .
H H26A 0.1294 0.6230 0.0601 0.113 Uiso calc R 1 . .
C C27 0.0224(5) 0.4634(5) 0.1139(2) 0.0892(12) Uani d . 1 . .
H H27A -0.0500 0.4121 0.0732 0.107 Uiso calc R 1 . .
C C28 0.0224(4) 0.4120(3) 0.18197(19) 0.0687(8) Uani d . 1 . .
H H28A -0.0513 0.3259 0.1866 0.082 Uiso calc R 1 . .
O O3 0.57013(19) 0.14005(17) 0.23618(8) 0.0453(4) Uani d . 1 . .
O O4 0.5095(3) 0.0218(2) 0.12864(11) 0.0731(6) Uani d . 1 . .
C C29 0.5861(3) 0.0632(2) 0.19184(13) 0.0426(5) Uani d . 1 . .
C C30 0.7158(4) 0.0237(3) 0.21550(17) 0.0652(8) Uani d . 1 . .
H H30A 0.7119 -0.0377 0.1765 0.078 Uiso calc R 1 . .
H H30B 0.8123 0.1035 0.2188 0.078 Uiso calc R 1 . .
C C31 0.7172(3) -0.0404(3) 0.28744(15) 0.0469(6) Uani d . 1 . .
C C32 0.6281(3) -0.1760(3) 0.28977(17) 0.0618(7) Uani d . 1 . .
H H32A 0.5654 -0.2267 0.2466 0.074 Uiso calc R 1 . .
C C33 0.6295(4) -0.2379(3) 0.35429(19) 0.0706(8) Uani d . 1 . .
H H33A 0.5680 -0.3294 0.3543 0.085 Uiso calc R 1 . .
C C34 0.7211(4) -0.1654(3) 0.41871(18) 0.0663(8) Uani d . 1 . .
H H34A 0.7226 -0.2070 0.4625 0.080 Uiso calc R 1 . .
C C35 0.8096(4) -0.0319(3) 0.41752(18) 0.0669(8) Uani d . 1 . .
H H35A 0.8717 0.0182 0.4610 0.080 Uiso calc R 1 . .
C C36 0.8088(3) 0.0305(3) 0.35277(17) 0.0605(7) Uani d . 1 . .
H H36A 0.8710 0.1219 0.3532 0.073 Uiso calc R 1 . .
O O5 0.3132(3) -0.1386(2) -0.00858(12) 0.0856(7) Uani d . 1 . .
H H5C 0.3720 -0.0885 -0.0334 0.128 Uiso d . 1 . .
H H5D 0.3676 -0.1044 0.0305 0.128 Uiso d . 1 . .

loop_
_atom_site_aniso_label
_atom_site_aniso_U_11
_atom_site_aniso_U_22
_atom_site_aniso_U_33
_atom_site_aniso_U_12
_atom_site_aniso_U_13
_atom_site_aniso_U_23
Zn 0.03625(14) 0.03132(15) 0.02738(13) 0.01058(10) 0.00539(10) 0.00328(10)
N1 0.0369(9) 0.0334(10) 0.0314(9) 0.0130(8) 0.0037(7) 0.0012(8)
C1 0.0399(11) 0.0305(12) 0.0318(11) 0.0115(9) 0.0082(9) 0.0051(9)
C2 0.0368(11) 0.0356(13) 0.0333(11) 0.0150(9) 0.0071(9) 0.0074(9)
C3 0.0330(10) 0.0357(12) 0.0280(10) 0.0101(9) 0.0095(8) 0.0065(9)
C4 0.0469(13) 0.0306(13) 0.0532(15) 0.0148(10) -0.0018(11) -0.0016(11)
C5 0.0451(13) 0.0415(15) 0.0502(15) 0.0213(11) -0.0035(11) -0.0019(11)
S1 0.0346(3) 0.0371(3) 0.0383(3) 0.0079(2) 0.0035(2) 0.0064(2)
S2 0.0414(3) 0.0367(3) 0.0326(3) 0.0064(2) 0.0119(2) 0.0028(2)
C6 0.0305(10) 0.0361(12) 0.0299(11) 0.0087(8) 0.0052(8) 0.0044(9)
C7 0.0703(16) 0.0278(12) 0.0451(14) 0.0171(11) 0.0255(12) 0.0053(10)
C8 0.0664(16) 0.0365(14) 0.0415(13) 0.0211(11) 0.0271(12) 0.0061(11)
N2 0.0400(9) 0.0293(10) 0.0302(9) 0.0128(7) 0.0085(7) 0.0043(7)
C9 0.0453(12) 0.0363(13) 0.0319(11) 0.0186(10) 0.0064(9) 0.0033(9)
C10 0.0437(12) 0.0403(13) 0.0323(11) 0.0198(10) 0.0117(9) 0.0034(10)
N3 0.0365(9) 0.0358(11) 0.0327(10) 0.0151(8) 0.0049(7) 0.0008(8)
C11 0.0371(11) 0.0359(12) 0.0329(11) 0.0138(9) 0.0086(9) 0.0051(9)
C12 0.0457(12) 0.0333(12) 0.0289(11) 0.0169(9) 0.0088(9) 0.0050(9)
C13 0.0400(11) 0.0277(11) 0.0313(11) 0.0148(9) 0.0026(9) 0.0064(9)
C14 0.0337(11) 0.0425(14) 0.0389(12) 0.0129(9) 0.0066(9) 0.0007(10)
C15 0.0382(12) 0.0495(15) 0.0356(12) 0.0177(10) 0.0084(9) -0.0034(10)
S3 0.0443(3) 0.0374(3) 0.0313(3) 0.0071(2) 0.0037(2) 0.0024(2)
S4 0.0408(3) 0.0383(3) 0.0477(3) 0.0154(2) 0.0009(2) 0.0144(3)
C16 0.0394(11) 0.0294(12) 0.0305(11) 0.0140(9) 0.0036(9) 0.0038(9)
C17 0.0320(11) 0.0377(13) 0.0421(13) 0.0129(9) 0.0085(9) 0.0107(10)
C18 0.0376(11) 0.0454(14) 0.0421(13) 0.0218(10) 0.0088(10) 0.0140(11)
N4 0.0365(9) 0.0342(10) 0.0350(10) 0.0136(8) 0.0084(8) 0.0078(8)
C19 0.0312(10) 0.0495(15) 0.0341(12) 0.0149(10) 0.0062(9) 0.0055(10)
C20 0.0348(11) 0.0452(14) 0.0362(12) 0.0203(10) 0.0035(9) 0.0070(10)
O1 0.0494(9) 0.0504(10) 0.0324(8) 0.0286(8) 0.0101(7) 0.0016(7)
O2 0.0647(11) 0.0735(13) 0.0402(10) 0.0405(10) 0.0204(8) 0.0146(9)
C21 0.0413(12) 0.0386(13) 0.0377(12) 0.0171(10) 0.0113(10) 0.0019(10)
C22 0.092(2) 0.087(2) 0.0610(18) 0.0650(19) 0.0367(17) 0.0286(16)
C23 0.0567(15) 0.0557(17) 0.0517(15) 0.0366(13) 0.0176(12) 0.0113(13)
C24 0.0659(18) 0.060(2) 0.073(2) 0.0278(15) 0.0109(15) 0.0058(16)
C25 0.103(3) 0.067(2) 0.111(3) 0.048(2) 0.043(3) 0.041(2)
C26 0.134(4) 0.133(4) 0.068(2) 0.102(3) 0.028(3) 0.033(3)
C27 0.093(3) 0.123(4) 0.065(2) 0.068(3) -0.0098(19) -0.012(2)
C28 0.0663(18) 0.060(2) 0.081(2) 0.0295(15) 0.0121(16) -0.0011(17)
O3 0.0613(10) 0.0496(10) 0.0361(9) 0.0325(8) 0.0156(8) 0.0069(8)
O4 0.0900(15) 0.0695(15) 0.0499(12) 0.0298(11) 0.0025(10) -0.0152(10)
C29 0.0546(14) 0.0338(13) 0.0398(13) 0.0164(10) 0.0189(11) 0.0083(10)
C30 0.080(2) 0.072(2) 0.0706(19) 0.0493(17) 0.0411(16) 0.0242(16)
C31 0.0523(14) 0.0432(15) 0.0565(15) 0.0286(11) 0.0183(12) 0.0071(12)
C32 0.0708(18) 0.0469(17) 0.0577(18) 0.0215(14) -0.0027(14) -0.0036(14)
C33 0.086(2) 0.0390(17) 0.078(2) 0.0230(14) 0.0032(17) 0.0111(15)
C34 0.081(2) 0.075(2) 0.0628(19) 0.0527(18) 0.0094(16) 0.0146(17)
C35 0.0722(19) 0.070(2) 0.0612(19) 0.0390(17) -0.0052(15) -0.0109(16)
C36 0.0598(16) 0.0419(16) 0.075(2) 0.0192(12) 0.0097(14) -0.0055(15)
O5 0.0779(14) 0.0842(17) 0.0699(15) 0.0144(12) 0.0105(11) -0.0102(12)

loop_
_atom_type_symbol
_atom_type_description
_atom_type_scat_dispersion_real
_atom_type_scat_dispersion_imag
_atom_type_scat_source
C C 0.0033 0.0016 'International Tables Vol C Tables 4.2.6.8 and 6.1.1.4'
H H 0.0000 0.0000 'International Tables Vol C Tables 4.2.6.8 and 6.1.1.4'
N N 0.0061 0.0033 'International Tables Vol C Tables 4.2.6.8 and 6.1.1.4'
O O 0.0106 0.0060 'International Tables Vol C Tables 4.2.6.8 and 6.1.1.4'
S S 0.1246 0.1234 'International Tables Vol C Tables 4.2.6.8 and 6.1.1.4'
Zn Zn 0.2839 1.4301 'International Tables Vol C Tables 4.2.6.8 and 6.1.1.4'

loop_
_geom_angle_atom_site_label_1
_geom_angle_atom_site_label_2
_geom_angle_atom_site_label_3
_geom_angle_site_symmetry_1
_geom_angle_site_symmetry_3
_geom_angle
_geom_angle_publ_flag
O1 Zn N4 . 1_445 97.17(7) ?
O1 Zn N1 . . 87.04(7) ?
N4 Zn N1 1_445 . 88.63(7) ?
O1 Zn N2 . 1_665 88.99(7) ?
N4 Zn N2 1_445 1_665 173.74(7) ?
N1 Zn N2 . 1_665 90.57(7) ?
O1 Zn N3 . . 88.99(7) ?
N4 Zn N3 1_445 . 92.71(7) ?
N1 Zn N3 . . 175.94(7) ?
N2 Zn N3 1_665 . 88.51(7) ?
O1 Zn O3 . . 174.45(6) ?
N4 Zn O3 1_445 . 84.12(7) ?
N1 Zn O3 . . 98.39(7) ?
N2 Zn O3 1_665 . 89.85(7) ?
N3 Zn O3 . . 85.56(7) ?
C5 N1 C1 . . 117.18(19) ?
C5 N1 Zn . . 122.60(15) ?
C1 N1 Zn . . 119.88(15) ?
N1 C1 C2 . . 123.3(2) ?
N1 C1 H1A . . 118.4 ?
C2 C1 H1A . . 118.4 ?
C3 C2 C1 . . 118.7(2) ?
C3 C2 H2A . . 120.6 ?
C1 C2 H2A . . 120.6 ?
C2 C3 C4 . . 118.5(2) ?
C2 C3 S1 . . 116.61(17) ?
C4 C3 S1 . . 124.88(18) ?
C5 C4 C3 . . 118.4(2) ?
C5 C4 H4A . . 120.8 ?
C3 C4 H4A . . 120.8 ?
N1 C5 C4 . . 123.9(2) ?
N1 C5 H5A . . 118.1 ?
C4 C5 H5A . . 118.1 ?
C3 S1 S2 . . 104.60(9) ?
C6 S2 S1 . . 105.51(8) ?
C7 C6 C10 . . 118.0(2) ?
C7 C6 S2 . . 125.76(19) ?
C10 C6 S2 . . 116.21(16) ?
C6 C7 C8 . . 119.0(2) ?
C6 C7 H7A . . 120.5 ?
C8 C7 H7A . . 120.5 ?
N2 C8 C7 . . 123.7(2) ?
N2 C8 H8A . . 118.2 ?
C7 C8 H8A . . 118.2 ?
C8 N2 C9 . . 117.00(19) ?
C8 N2 Zn . 1_445 121.68(14) ?
C9 N2 Zn . 1_445 120.90(15) ?
N2 C9 C10 . . 123.3(2) ?
N2 C9 H9A . . 118.4 ?
C10 C9 H9A . . 118.4 ?
C9 C10 C6 . . 118.9(2) ?
C9 C10 H10A . . 120.5 ?
C6 C10 H10A . . 120.5 ?
C15 N3 C11 . . 117.28(19) ?
C15 N3 Zn . . 122.71(14) ?
C11 N3 Zn . . 119.66(14) ?
N3 C11 C12 . . 123.3(2) ?
N3 C11 H11A . . 118.4 ?
C12 C11 H11A . . 118.4 ?
C11 C12 C13 . . 118.72(19) ?
C11 C12 H12A . . 120.6 ?
C13 C12 H12A . . 120.6 ?
C14 C13 C12 . . 118.5(2) ?
C14 C13 S3 . . 125.30(17) ?
C12 C13 S3 . . 116.18(16) ?
C15 C14 C13 . . 118.6(2) ?
C15 C14 H14A . . 120.7 ?
C13 C14 H14A . . 120.7 ?
N3 C15 C14 . . 123.5(2) ?
N3 C15 H15A . . 118.2 ?
C14 C15 H15A . . 118.2 ?
C13 S3 S4 . . 105.43(8) ?
C16 S4 S3 . . 106.12(8) ?
C17 C16 C20 . . 118.5(2) ?
C17 C16 S4 . . 126.14(17) ?
C20 C16 S4 . . 115.38(17) ?
C18 C17 C16 . . 118.5(2) ?
C18 C17 H17A . . 120.7 ?
C16 C17 H17A . . 120.7 ?
N4 C18 C17 . . 124.0(2) ?
N4 C18 H18A . . 118.0 ?
C17 C18 H18A . . 118.0 ?
C19 N4 C18 . . 116.7(2) ?
C19 N4 Zn . 1_665 119.65(14) ?
C18 N4 Zn . 1_665 122.96(15) ?
N4 C19 C20 . . 123.7(2) ?
N4 C19 H19A . . 118.2 ?
C20 C19 H19A . . 118.2 ?
C19 C20 C16 . . 118.6(2) ?
C19 C20 H20A . . 120.7 ?
C16 C20 H20A . . 120.7 ?
C21 O1 Zn . . 137.60(16) ?
O2 C21 O1 . . 126.2(2) ?
O2 C21 C22 . . 116.3(2) ?
O1 C21 C22 . . 117.5(2) ?
C23 C22 C21 . . 117.5(2) ?
C23 C22 H22A . . 107.9 ?
C21 C22 H22A . . 107.9 ?
C23 C22 H22B . . 107.9 ?
C21 C22 H22B . . 107.9 ?
H22A C22 H22B . . 107.2 ?
C24 C23 C28 . . 116.9(3) ?
C24 C23 C22 . . 121.5(3) ?
C28 C23 C22 . . 121.6(3) ?
C23 C24 C25 . . 121.4(3) ?
C23 C24 H24A . . 119.3 ?
C25 C24 H24A . . 119.3 ?
C26 C25 C24 . . 119.9(4) ?
C26 C25 H25A . . 120.1 ?
C24 C25 H25A . . 120.1 ?
C25 C26 C27 . . 120.2(4) ?
C25 C26 H26A . . 119.9 ?
C27 C26 H26A . . 119.9 ?
C26 C27 C28 . . 119.8(4) ?
C26 C27 H27A . . 120.1 ?
C28 C27 H27A . . 120.1 ?
C23 C28 C27 . . 121.9(3) ?
C23 C28 H28A . . 119.1 ?
C27 C28 H28A . . 119.1 ?
C29 O3 Zn . . 143.09(17) ?
O4 C29 O3 . . 125.0(2) ?
O4 C29 C30 . . 117.4(2) ?
O3 C29 C30 . . 117.5(2) ?
C31 C30 C29 . . 117.2(2) ?
C31 C30 H30A . . 108.0 ?
C29 C30 H30A . . 108.0 ?
C31 C30 H30B . . 108.0 ?
C29 C30 H30B . . 108.0 ?
H30A C30 H30B . . 107.3 ?
C36 C31 C32 . . 117.1(3) ?
C36 C31 C30 . . 122.5(3) ?
C32 C31 C30 . . 120.3(3) ?
C33 C32 C31 . . 121.7(3) ?
C33 C32 H32A . . 119.2 ?
C31 C32 H32A . . 119.2 ?
C34 C33 C32 . . 120.3(3) ?
C34 C33 H33A . . 119.9 ?
C32 C33 H33A . . 119.9 ?
C35 C34 C33 . . 118.9(3) ?
C35 C34 H34A . . 120.6 ?
C33 C34 H34A . . 120.6 ?
C34 C35 C36 . . 120.9(3) ?
C34 C35 H35A . . 119.5 ?
C36 C35 H35A . . 119.5 ?
C31 C36 C35 . . 121.1(3) ?
C31 C36 H36A . . 119.5 ?
C35 C36 H36A . . 119.5 ?
H5C O5 H5D . . 95.1 ?

loop_
_geom_bond_atom_site_label_1
_geom_bond_atom_site_label_2
_geom_bond_site_symmetry_2
_geom_bond_distance
_geom_bond_publ_flag
Zn O1 . 2.1105(15) ?
Zn N4 1_445 2.160(2) ?
Zn N1 . 2.180(2) ?
Zn N2 1_665 2.1808(19) ?
Zn N3 . 2.186(2) ?
Zn O3 . 2.2019(16) ?
N1 C5 . 1.332(3) ?
N1 C1 . 1.333(3) ?
C1 C2 . 1.386(3) ?
C1 H1A . 0.9300 ?
C2 C3 . 1.383(3) ?
C2 H2A . 0.9300 ?
C3 C4 . 1.385(3) ?
C3 S1 . 1.776(2) ?
C4 C5 . 1.381(3) ?
C4 H4A . 0.9300 ?
C5 H5A . 0.9300 ?
S1 S2 . 2.0311(10) ?
S2 C6 . 1.770(2) ?
C6 C7 . 1.377(3) ?
C6 C10 . 1.387(3) ?
C7 C8 . 1.381(3) ?
C7 H7A . 0.9300 ?
C8 N2 . 1.324(3) ?
C8 H8A . 0.9300 ?
N2 C9 . 1.343(3) ?
N2 Zn 1_445 2.1808(19) ?
C9 C10 . 1.376(3) ?
C9 H9A . 0.9300 ?
C10 H10A . 0.9300 ?
N3 C15 . 1.335(3) ?
N3 C11 . 1.341(3) ?
C11 C12 . 1.375(3) ?
C11 H11A . 0.9300 ?
C12 C13 . 1.387(3) ?
C12 H12A . 0.9300 ?
C13 C14 . 1.387(3) ?
C13 S3 . 1.773(2) ?
C14 C15 . 1.376(3) ?
C14 H14A . 0.9300 ?
C15 H15A . 0.9300 ?
S3 S4 . 2.0294(10) ?
S4 C16 . 1.764(2) ?
C16 C17 . 1.382(3) ?
C16 C20 . 1.392(3) ?
C17 C18 . 1.371(3) ?
C17 H17A . 0.9300 ?
C18 N4 . 1.338(3) ?
C18 H18A . 0.9300 ?
N4 C19 . 1.338(3) ?
N4 Zn 1_665 2.160(2) ?
C19 C20 . 1.371(3) ?
C19 H19A . 0.9300 ?
C20 H20A . 0.9300 ?
O1 C21 . 1.270(2) ?
O2 C21 . 1.235(3) ?
C21 C22 . 1.512(4) ?
C22 C23 . 1.494(4) ?
C22 H22A . 0.9700 ?
C22 H22B . 0.9700 ?
C23 C24 . 1.369(4) ?
C23 C28 . 1.375(4) ?
C24 C25 . 1.387(5) ?
C24 H24A . 0.9300 ?
C25 C26 . 1.351(6) ?
C25 H25A . 0.9300 ?
C26 C27 . 1.351(6) ?
C26 H26A . 0.9300 ?
C27 C28 . 1.376(5) ?
C27 H27A . 0.9300 ?
C28 H28A . 0.9300 ?
O3 C29 . 1.251(3) ?
O4 C29 . 1.242(3) ?
C29 C30 . 1.528(4) ?
C30 C31 . 1.504(4) ?
C30 H30A . 0.9700 ?
C30 H30B . 0.9700 ?
C31 C36 . 1.379(4) ?
C31 C32 . 1.380(4) ?
C32 C33 . 1.373(4) ?
C32 H32A . 0.9300 ?
C33 C34 . 1.372(4) ?
C33 H33A . 0.9300 ?
C34 C35 . 1.357(4) ?
C34 H34A . 0.9300 ?
C35 C36 . 1.379(4) ?
C35 H35A . 0.9300 ?
C36 H36A . 0.9300 ?
O5 H5C . 0.8098 ?
O5 H5D . 0.8029 ?

loop_
_geom_hbond_atom_site_label_D
_geom_hbond_atom_site_label_H
_geom_hbond_atom_site_label_A
_geom_hbond_site_symmetry_D
_geom_hbond_site_symmetry_H
_geom_hbond_site_symmetry_A
_geom_hbond_distance_DH
_geom_hbond_distance_HA
_geom_hbond_distance_DA
_geom_hbond_angle_DHA
_geom_hbond_publ_flag
O5 H5c O4 . . 2_655 0.81 2.20 2.970(3) 158 y
O5 H5d O4 . . 1_555 0.80 2.15 2.945(3) 169 y
